data_4505187
loop_
_publ_author_name
'Abdelmoty, Iman'
'Buchholz, Vera'
'Di, Li'
'Guo, Chengyun'
'Kowitz, Kathleen'
'Enkelmann, Volker'
'Wegner, Gerhard'
'Foxman, Bruce M.'

_publ_section_title
;
 Polymorphism of Cinnamic and \a-Truxillic Acids:&#x2009; New Additions to
 an Old Story&#x2020;
;
_journal_issue 6
_journal_name_full 'Crystal Growth &amp; Design'
_journal_page_first 2210
_journal_paper_doi 10.1021/cg050160s
_journal_volume 5
_journal_year 2005
_chemical_formula_moiety 'C18 H16 O4'
_chemical_formula_sum 'C18 H16 O4'
_chemical_formula_weight 296.32
_space_group_IT_number 15
_symmetry_cell_setting monoclinic
_symmetry_space_group_name_Hall '-C 2yc'
_symmetry_space_group_name_H-M 'C 1 2/c 1'
_atom_sites_solution_hydrogens geom
_atom_sites_solution_primary direct
_audit_creation_date 05-03-14
_audit_creation_method CRYSTALS_ver_12.80
_cell_angle_alpha 90
_cell_angle_beta 99.615(6)
_cell_angle_gamma 90
_cell_formula_units_Z 4
_cell_length_a 15.9958(12)
_cell_length_b 5.6586(5)
_cell_length_c 16.3091(12)
_cell_measurement_reflns_used 0
_cell_measurement_temperature 294
_cell_measurement_theta_max 0
_cell_measurement_theta_min 0
_cell_volume 1455.5(2)
_computing_cell_refinement 'CAD4 Express, (Straver, 1992)'
_computing_data_collection 'CAD4 Express, (Straver, 1992)'
_computing_data_reduction 'RC93 (Watkin, Prout & Lilley, 1994)'
_computing_molecular_graphics 'CAMERON (Watkin et al., 1996)'
_computing_publication_material 'CRYSTALS (Betteridge et al., 2003)'
_computing_structure_refinement 'CRYSTALS (Betteridge et al., 2003)'
_computing_structure_solution 'USER DEFINED STRUCTURE SOLUTION'
_diffrn_ambient_temperature 294
_diffrn_measured_fraction_theta_full 1.000
_diffrn_measured_fraction_theta_max 1.000
_diffrn_measurement_device_type 'Enraf-Nonius CAD4'
_diffrn_measurement_method \w/2\q
_diffrn_radiation_monochromator graphite
_diffrn_radiation_type 'Cu K\a'
_diffrn_radiation_wavelength 1.54180
_diffrn_reflns_av_R_equivalents 0.005
_diffrn_reflns_limit_h_max 20
_diffrn_reflns_limit_h_min 0
_diffrn_reflns_limit_k_max 7
_diffrn_reflns_limit_k_min 0
_diffrn_reflns_limit_l_max 20
_diffrn_reflns_limit_l_min -20
_diffrn_reflns_number 1640
_diffrn_reflns_theta_full 76.784
_diffrn_reflns_theta_max 76.784
_diffrn_reflns_theta_min 5.502
_diffrn_standards_number 0
_exptl_absorpt_coefficient_mu 0.782
_exptl_absorpt_correction_T_max 0.94
_exptl_absorpt_correction_T_min 0.81
_exptl_absorpt_correction_type psi-scan
_exptl_absorpt_process_details
; 
 Azimutal absorption correction (North et al., 1968) 
;
_exptl_crystal_colour colourless
_exptl_crystal_density_diffrn 1.352
_exptl_crystal_description plate
_exptl_crystal_F_000 624
_exptl_crystal_size_max 0.46
_exptl_crystal_size_mid 0.25
_exptl_crystal_size_min 0.08
_refine_diff_density_max 0.13
_refine_diff_density_min -0.13
_refine_ls_extinction_coef 26(3)
_refine_ls_extinction_method 'Larson 1970 Crystallographic Computing eq 22'
_refine_ls_goodness_of_fit_ref 1.0407
_refine_ls_hydrogen_treatment mixed
_refine_ls_matrix_type full
_refine_ls_number_parameters 260
_refine_ls_number_reflns 1299
_refine_ls_number_restraints 19
_refine_ls_R_factor_all 0.0426
_refine_ls_R_factor_gt 0.0349
_refine_ls_shift/su_max 0.003648
_refine_ls_structure_factor_coef F
_refine_ls_weighting_details
;
 Method, part 1, Chebychev polynomial, (Watkin, 1994, Prince, 1982) 
 [weight] = 1.0/[A~0~*T~0~(x)+A~1~*T~1~(x) ... +A~n-1~]*T~n-1~(x)] 
 where A~i~ are the Chebychev coefficients listed below and x= Fcalc/Fmax 
 Method = Robust Weighting (Prince, 1982) 
 W = [weight] * [1-(deltaF/6*sigmaF)^2^]^2^ 
 A~i~ are: 
 2.38 1.77 1.47 
;
_refine_ls_weighting_scheme calc
_refine_ls_wR_factor_all 0.0509
_refine_ls_wR_factor_gt 0.0447
_refine_ls_wR_factor_ref 0.0447
_reflns_limit_h_max 20
_reflns_limit_h_min 0
_reflns_limit_k_max 7
_reflns_limit_k_min 0
_reflns_limit_l_max 20
_reflns_limit_l_min -20
_reflns_number_gt 1299
_reflns_number_total 1541
_reflns_threshold_expression I>1.96u(I)
_oxford_diffrn_Wilson_B_factor 4.26
_oxford_diffrn_Wilson_scale 0.51
_oxford_refine_ls_scale 2.520(8)
_oxford_structure_analysis_title TRUXL2
_cod_data_source_file cg050160ssi20050418_011742.cif
_cod_data_source_block Compound_2c
_cod_depositor_comments
;
The following automatic conversions were performed:

'_symmetry_cell_setting' value 'Monoclinic' changed to 'monoclinic'
according to /home/saulius/struct/CIF-dictionaries/cif_core.dic
dictionary named 'cif_core.dic' version 2.4.1 from 2010-06-29.

Automatic conversion script
Id: cif_fix_values 1715 2011-07-08 13:25:40Z adriana 
;
_cod_original_sg_symbol_H-M 'C 1 2/c 1 '
_cod_database_code 4505187

loop_
_symmetry_equiv_pos_as_xyz
x,y,z
-x,-y,-z
x+1/2,y+1/2,z
-x+1/2,-y+1/2,-z
-x,y,-z+1/2
x,-y,z+1/2
-x+1/2,y+1/2,-z+1/2
x+1/2,-y+1/2,z+1/2

loop_
_atom_site_label
_atom_site_type_symbol
_atom_site_fract_x
_atom_site_fract_y
_atom_site_fract_z
_atom_site_U_iso_or_equiv
_atom_site_occupancy
_atom_site_adp_type
_atom_site_refinement_flags_posn
C1 C 0.07806(12) 0.0905(3) 0.25730(10) 0.0387 0.5000 Uani .
C2 C 0.02888(12) 0.2619(3) 0.19125(11) 0.0392 0.5000 Uani D
C3 C -0.04762(12) 0.2581(3) 0.23993(10) 0.0382 0.5000 Uani D
C4 C -0.00790(11) 0.0426(3) 0.28869(11) 0.0366 0.5000 Uani D
C11 C 0.1511(6) 0.1991(14) 0.3152(7) 0.0397 0.5000 Uani D
C12 C 0.1407(5) 0.4150(19) 0.3555(7) 0.0512 0.5000 Uani D
C13 C 0.2092(4) 0.5121(7) 0.4087(3) 0.0603 0.5000 Uani D
C14 C 0.2858(4) 0.3963(13) 0.4238(3) 0.0659 0.5000 Uani D
C15 C 0.2956(7) 0.1805(19) 0.3845(7) 0.0637 0.5000 Uani D
C16 C 0.2279(4) 0.0855(6) 0.3309(3) 0.0529 0.5000 Uani D
C21 C 0.01233(18) 0.1525(10) 0.1065(2) 0.0394 0.5000 Uani D
C31 C -0.1358(6) 0.2502(16) 0.1898(7) 0.0395 0.5000 Uani D
C32 C -0.1657(5) 0.4371(18) 0.1383(7) 0.0535 0.5000 Uani D
C33 C -0.2464(4) 0.4394(10) 0.0926(3) 0.0662 0.5000 Uani D
C34 C -0.2995(7) 0.2526(17) 0.0990(7) 0.0602 0.5000 Uani D
C35 C -0.2729(3) 0.0654(8) 0.1508(3) 0.0597 0.5000 Uani D
C36 C -0.1920(3) 0.0682(6) 0.1973(2) 0.0508 0.5000 Uani D
C41 C -0.00582(19) 0.0299(10) 0.3811(2) 0.0383 0.5000 Uani D
O21 O 0.02731(14) 0.2845(4) 0.04635(13) 0.0608 0.5000 Uani D
O22 O -0.01321(16) -0.0541(6) 0.09684(15) 0.0527 0.5000 Uani D
O41 O 0.02732(16) -0.1617(4) 0.41468(15) 0.0585 0.5000 Uani D
O42 O -0.03271(18) 0.1918(5) 0.42072(18) 0.0521 0.5000 Uani D
H211 H 0.0235(15) 0.180(4) -0.0159(17) 0.136(8) 1.0000 Uiso .
H11 H 0.0967(15) -0.050(4) 0.2301(16) 0.048(6) 0.5000 Uiso .
H21 H 0.0561(19) 0.411(5) 0.191(2) 0.053(8) 0.5000 Uiso .
H31 H -0.041(2) 0.381(7) 0.282(2) 0.061(10) 0.5000 Uiso .
H41 H -0.0312(13) -0.103(4) 0.2655(14) 0.042(5) 0.5000 Uiso .
H121 H 0.085(2) 0.502(6) 0.353(2) 0.074(9) 0.5000 Uiso .
H131 H 0.202(3) 0.669(7) 0.439(2) 0.097(11) 0.5000 Uiso .
H141 H 0.332(3) 0.465(7) 0.463(3) 0.092(10) 0.5000 Uiso .
H151 H 0.353(3) 0.113(7) 0.395(2) 0.091(10) 0.5000 Uiso .
H161 H 0.240(3) -0.056(6) 0.298(2) 0.083(9) 0.5000 Uiso .
H321 H -0.130(3) 0.534(6) 0.136(2) 0.069(11) 0.5000 Uiso .
H331 H -0.263(3) 0.565(8) 0.052(3) 0.101(12) 0.5000 Uiso .
H341 H -0.358(2) 0.260(7) 0.062(2) 0.086(10) 0.5000 Uiso .
H351 H -0.312(3) -0.060(7) 0.156(2) 0.090(11) 0.5000 Uiso .
H361 H -0.174(2) -0.067(6) 0.239(2) 0.074(8) 0.5000 Uiso .

loop_
_atom_site_aniso_label
_atom_site_aniso_U_11
_atom_site_aniso_U_22
_atom_site_aniso_U_33
_atom_site_aniso_U_23
_atom_site_aniso_U_13
_atom_site_aniso_U_12
C1 0.0481(9) 0.0415(10) 0.0280(8) -0.0080(7) 0.0104(7) -0.0002(8)
C2 0.0514(10) 0.0394(9) 0.0276(9) -0.0052(7) 0.0085(7) -0.0080(8)
C3 0.0524(10) 0.0375(10) 0.0257(8) -0.0041(7) 0.0096(7) 0.0014(8)
C4 0.0484(9) 0.0341(9) 0.0282(8) -0.0041(6) 0.0085(6) -0.0012(7)
C11 0.041(3) 0.049(4) 0.0308(17) -0.008(2) 0.0100(18) -0.004(2)
C12 0.058(4) 0.054(3) 0.0387(17) -0.0077(14) 0.000(3) -0.007(2)
C13 0.067(2) 0.066(2) 0.0433(16) -0.0072(16) -0.0015(17) -0.0176(18)
C14 0.061(3) 0.089(3) 0.045(2) 0.000(2) -0.0005(17) -0.022(3)
C15 0.049(3) 0.082(6) 0.059(5) 0.003(3) 0.005(3) -0.002(4)
C16 0.047(2) 0.0679(17) 0.0438(18) 0.0021(15) 0.0068(15) 0.005(2)
C21 0.0431(13) 0.051(2) 0.0250(16) -0.0045(17) 0.0083(9) -0.0039(13)
C31 0.046(3) 0.044(3) 0.0318(17) -0.0003(18) 0.0142(19) 0.0008(18)
C32 0.062(4) 0.048(2) 0.049(3) 0.0098(17) 0.005(3) 0.003(3)
C33 0.066(3) 0.074(3) 0.054(2) 0.008(2) -0.004(3) 0.016(3)
C34 0.0518(19) 0.080(6) 0.047(4) -0.006(3) 0.003(2) 0.018(4)
C35 0.051(2) 0.071(2) 0.058(2) -0.0048(17) 0.0113(18) -0.001(2)
C36 0.0480(17) 0.0584(17) 0.0467(17) 0.0012(14) 0.0097(14) -0.0009(15)
C41 0.0415(13) 0.040(2) 0.0352(17) 0.0030(16) 0.0103(10) 0.0046(14)
O21 0.0916(14) 0.0647(12) 0.0274(9) 0.0026(8) 0.0140(9) -0.0150(10)
O22 0.0738(16) 0.051(2) 0.0351(13) -0.0084(12) 0.0160(10) -0.0206(13)
O41 0.0827(13) 0.0522(14) 0.0438(10) 0.0114(10) 0.0194(8) 0.0263(11)
O42 0.0780(14) 0.0519(13) 0.0284(13) 0.0020(10) 0.0148(10) 0.0171(11)

loop_
_atom_type_symbol
_atom_type_scat_dispersion_real
_atom_type_scat_dispersion_imag
_atom_type_scat_Cromer_Mann_a1
_atom_type_scat_Cromer_Mann_b1
_atom_type_scat_Cromer_Mann_a2
_atom_type_scat_Cromer_Mann_b2
_atom_type_scat_Cromer_Mann_a3
_atom_type_scat_Cromer_Mann_b3
_atom_type_scat_Cromer_Mann_a4
_atom_type_scat_Cromer_Mann_b4
_atom_type_scat_Cromer_Mann_c
_atom_type_scat_source
C 0.0181 0.0091 2.3100 20.8439 1.0200 10.2075 1.5886 0.5687 0.8650 51.6512 0.2156 'International Tables Vol C 4.2.6.8 and 6.1.1.4'
H 0.0000 0.0000 0.4930 10.5109 0.3229 26.1257 0.1402 3.1424 0.0408 57.7998 0.0030 'International Tables Vol C 4.2.6.8 and 6.1.1.4'
O 0.0492 0.0322 3.0485 13.2771 2.2868 5.7011 1.5463 0.3239 0.8670 32.9089 0.2508 'International Tables Vol C 4.2.6.8 and 6.1.1.4'

loop_
_geom_angle_atom_site_label_1
_geom_angle_atom_site_label_2
_geom_angle_atom_site_label_3
_geom_angle
_geom_angle_publ_flag
C2 C1 C4 87.95(13) yes
C2 C1 C11 115.3(3) yes
C2 C1 H11 110.4(15) no
C4 C1 C11 119.8(5) yes
C4 C1 H11 110.8(14) no
C11 C1 H11 110.6(15) no
C1 C2 C3 89.33(13) yes
C1 C2 C21 111.8(2) yes
C1 C2 H21 112.2(18) no
C3 C2 C21 115.47(19) yes
C3 C2 H21 114.4(20) no
C21 C2 H21 112(2) no
C2 C3 C4 88.99(14) yes
C2 C3 C31 117.7(5) yes
C2 C3 H31 110(2) no
C4 C3 C31 121.7(4) yes
C4 C3 H31 102(2) no
C31 C3 H31 113(2) no
C3 C4 C1 90.19(14) yes
C3 C4 C41 119.7(3) yes
C1 C4 C41 117.48(16) yes
C3 C4 H41 112.3(13) no
C1 C4 H41 109.0(12) no
C41 C4 H41 107.3(13) no
C1 C11 C12 120.5(6) yes
C1 C11 C16 120.2(6) yes
C12 C11 C16 119.3(8) yes
C11 C12 C13 119.4(8) yes
C11 C12 H121 125(2) no
C13 C12 H121 115(2) no
C12 C13 C14 120.6(6) yes
C12 C13 H131 120(2) no
C14 C13 H131 120(2) no
C13 C14 C15 119.9(7) yes
C13 C14 H141 119(2) no
C15 C14 H141 121(3) no
C14 C15 C16 119.6(9) yes
C14 C15 H151 116(3) no
C16 C15 H151 125(3) no
C15 C16 C11 121.3(7) yes
C15 C16 H161 117(3) no
C11 C16 H161 122(3) no
C2 C21 O21 115.9(4) yes
C2 C21 O22 120.7(4) yes
O21 C21 O22 123.4(3) yes
C3 C31 C32 120.1(7) yes
C3 C31 C36 122.4(8) yes
C32 C31 C36 117.3(8) yes
C31 C32 C33 122.1(8) yes
C31 C32 H321 112(3) no
C33 C32 H321 126(3) no
C32 C33 C34 119.2(7) yes
C32 C33 H331 120(3) no
C34 C33 H331 121(3) no
C33 C34 C35 120.5(10) yes
C33 C34 H341 116(2) no
C35 C34 H341 124(3) no
C34 C35 C36 119.5(7) yes
C34 C35 H351 119(2) no
C36 C35 H351 122(2) no
C31 C36 C35 121.3(5) yes
C31 C36 H361 120.0(19) no
C35 C36 H361 118.7(18) no
C4 C41 O41 113.9(4) yes
C4 C41 O42 122.4(4) yes
O41 C41 O42 123.7(3) yes
C21 O21 H211 112.3(12) no

loop_
_geom_bond_atom_site_label_1
_geom_bond_atom_site_label_2
_geom_bond_distance
_geom_bond_publ_flag
C1 C2 1.561(3) yes
C1 C4 1.569(2) yes
C1 C11 1.505(9) yes
C1 H11 0.98(3) no
C2 C3 1.566(2) yes
C2 C21 1.498(3) yes
C2 H21 0.95(3) no
C3 C4 1.535(2) yes
C3 C31 1.509(9) yes
C3 H31 0.97(4) no
C4 C41 1.504(4) yes
C4 H41 0.95(2) no
C11 C12 1.411(12) yes
C11 C16 1.373(8) yes
C12 C13 1.391(7) yes
C12 H121 1.02(4) no
C13 C14 1.376(6) yes
C13 H131 1.03(4) no
C14 C15 1.400(8) yes
C14 H141 0.97(4) no
C15 C16 1.381(9) yes
C15 H151 0.99(4) no
C16 H161 1.00(4) no
C21 O21 1.286(5) yes
C21 O22 1.240(5) yes
C31 C32 1.385(12) yes
C31 C36 1.386(7) yes
C32 C33 1.380(9) yes
C32 H321 0.79(4) no
C33 C34 1.370(11) yes
C33 H331 0.98(5) no
C34 C35 1.377(7) yes
C34 H341 1.02(4) no
C35 C36 1.386(5) yes
C35 H351 0.97(4) no
C36 H361 1.03(4) no
C41 O41 1.288(4) yes
C41 O42 1.239(4) yes
O21 H211 1.17(3) no

loop_
_geom_hbond_atom_site_label_D
_geom_hbond_site_symmetry_D
_geom_hbond_atom_site_label_H
_geom_hbond_atom_site_label_A
_geom_hbond_site_symmetry_A
_geom_hbond_angle_DHA
_geom_hbond_distance_DH
_geom_hbond_distance_HA
_geom_hbond_distance_DA
_geom_hbond_publ_flag
O21 . H211 O22 2_555 176.3 1.168 1.485 2.651 yes
O41 6_554 H211 O42 5_555 171.2 1.148 1.536 2.677 yes
